data_7231856
loop_
_publ_author_name
'Hsieh, Wan-Chi'
'Lin, Chi-Hui'
'Yang, Yu-Ju'
'Yang, Ding-Yah'

_publ_section_title
;
 Multicomponent synthesis of pyrano[2,3-c]coumarins
;
_journal_issue 68
_journal_name_full 'RSC Advances'
_journal_page_first 39162
_journal_paper_doi 10.1039/C8RA06666C
_journal_volume 8
_journal_year 2018
_chemical_formula_moiety 'C24 H27 N3 O5'
_chemical_formula_sum 'C24 H27 N3 O5'
_chemical_formula_weight 437.48
_space_group_crystal_system monoclinic
_space_group_IT_number 14
_space_group_name_Hall '-P 2ybc'
_space_group_name_H-M_alt 'P 1 21/c 1'
_symmetry_cell_setting monoclinic
_symmetry_space_group_name_Hall '-P 2ybc'
_symmetry_space_group_name_H-M 'P 1 21/c 1'
_atom_sites_solution_hydrogens mixed
_audit_creation_method SHELXL-2014/7
_audit_update_record
;
2018-05-30 deposited with the CCDC.
2018-11-19 downloaded from the CCDC.
;
_cell_angle_alpha 90
_cell_angle_beta 90.298(2)
_cell_angle_gamma 90
_cell_formula_units_Z 4
_cell_length_a 12.8375(8)
_cell_length_b 8.1485(5)
_cell_length_c 20.2456(12)
_cell_measurement_reflns_used 9895
_cell_measurement_temperature 150(2)
_cell_measurement_theta_max 26.374
_cell_measurement_theta_min 2.961
_cell_volume 2117.8(2)
_computing_cell_refinement 'SAINT V7.34A (Bruker AXS, 2006)'
_computing_data_collection 'APEX2 (Bruker AXS, 2010)'
_computing_data_reduction 'SAINT V7.34A (Bruker AXS, 2006)'
_computing_molecular_graphics 'Bruker SHELXTL'
_computing_publication_material 'Bruker SHELXTL'
_computing_structure_refinement 'SHELXL-2014/7 (Sheldrick, 2014)'
_computing_structure_solution 'SHELXL-2014/7 (Sheldrick, 2014)'
_diffrn_ambient_temperature 150(2)
_diffrn_measured_fraction_theta_full 0.998
_diffrn_measured_fraction_theta_max 0.996
_diffrn_measurement_device_type 'Bruker APEX-II CCD'
_diffrn_measurement_method '\f and \w scans'
_diffrn_radiation_probe x-ray
_diffrn_radiation_type MoK\a
_diffrn_radiation_wavelength 0.71073
_diffrn_reflns_av_R_equivalents 0.0630
_diffrn_reflns_av_unetI/netI 0.0305
_diffrn_reflns_Laue_measured_fraction_full 0.998
_diffrn_reflns_Laue_measured_fraction_max 0.996
_diffrn_reflns_limit_h_max 16
_diffrn_reflns_limit_h_min -16
_diffrn_reflns_limit_k_max 9
_diffrn_reflns_limit_k_min -10
_diffrn_reflns_limit_l_max 25
_diffrn_reflns_limit_l_min -25
_diffrn_reflns_number 39158
_diffrn_reflns_point_group_measured_fraction_full 0.998
_diffrn_reflns_point_group_measured_fraction_max 0.996
_diffrn_reflns_theta_full 25.242
_diffrn_reflns_theta_max 26.416
_diffrn_reflns_theta_min 2.961
_exptl_absorpt_coefficient_mu 0.097
_exptl_absorpt_correction_T_max 0.9281
_exptl_absorpt_correction_T_min 0.8741
_exptl_absorpt_correction_type multi-scan
_exptl_absorpt_process_details 'SADABS V2012/1 (Bruker AXS Inc.)'
_exptl_crystal_colour yellow
_exptl_crystal_density_diffrn 1.372
_exptl_crystal_description parallelepiped
_exptl_crystal_F_000 928
_exptl_crystal_size_max 0.470
_exptl_crystal_size_mid 0.420
_exptl_crystal_size_min 0.210
_refine_diff_density_max 0.349
_refine_diff_density_min -0.269
_refine_diff_density_rms 0.058
_refine_ls_extinction_method none
_refine_ls_goodness_of_fit_ref 1.018
_refine_ls_hydrogen_treatment mixed
_refine_ls_matrix_type full
_refine_ls_number_parameters 293
_refine_ls_number_reflns 4323
_refine_ls_number_restraints 0
_refine_ls_restrained_S_all 1.018
_refine_ls_R_factor_all 0.0637
_refine_ls_R_factor_gt 0.0457
_refine_ls_shift/su_max 0.000
_refine_ls_shift/su_mean 0.000
_refine_ls_structure_factor_coef Fsqd
_refine_ls_weighting_details 'w=1/[\s^2^(Fo^2^)+(0.0707P)^2^+1.4031P] where P=(Fo^2^+2Fc^2^)/3'
_refine_ls_weighting_scheme calc
_refine_ls_wR_factor_gt 0.1167
_refine_ls_wR_factor_ref 0.1359
_reflns_Friedel_coverage 0.000
_reflns_number_gt 3387
_reflns_number_total 4323
_reflns_threshold_expression 'I > 2\s(I)'
_cod_data_source_file c8ra06666c2.cif
_cod_data_source_block jm077
_cod_depositor_comments
;
The following automatic conversions were performed:

'_symmetry_cell_setting' value 'Monoclinic' changed to 'monoclinic'
according to
/home/data/users/saulius/crontab/automatic-downloads/rss-feeds/RSC/lib/dictionaries/cif_core.dic
dictionary named 'cif_core.dic' version 2.4.2 from 2011-04-26.

Automatic conversion script
Id: cif_fix_values 4973 2017-02-22 13:04:09Z antanas 
;
_cod_original_sg_symbol_H-M P2(1)/c
_cod_database_code 7231856
_shelx_shelxl_version_number 2014/7
_shelx_space_group_comment
; 
The symmetry employed for this shelxl refinement is uniquely defined 
by the following loop, which should always be used as a source of 
symmetry information in preference to the above space-group names. 
They are only intended as comments. 
;
_shelx_estimated_absorpt_t_min 0.956
_shelx_estimated_absorpt_t_max 0.980

loop_
_space_group_symop_operation_xyz
'x, y, z'
'-x, y+1/2, -z+1/2'
'-x, -y, -z'
'x, -y-1/2, z-1/2'

loop_
_atom_site_label
_atom_site_type_symbol
_atom_site_fract_x
_atom_site_fract_y
_atom_site_fract_z
_atom_site_U_iso_or_equiv
_atom_site_adp_type
_atom_site_occupancy
_atom_site_site_symmetry_order
_atom_site_calc_flag
_atom_site_refinement_flags_posn
_atom_site_refinement_flags_adp
O1 O 0.42847(9) 0.84033(16) 0.11897(6) 0.0267(3) Uani 1 1 d . .
O2 O 0.14876(9) 0.62007(14) 0.07275(6) 0.0230(3) Uani 1 1 d . .
O3 O 0.37304(10) 0.92802(19) 0.21507(6) 0.0358(3) Uani 1 1 d . .
O4 O -0.11777(11) 0.9766(2) -0.02002(6) 0.0402(4) Uani 1 1 d . .
O5 O -0.10782(12) 1.16185(18) 0.05684(8) 0.0442(4) Uani 1 1 d . .
N1 N 0.56740(11) 0.7086(2) -0.09172(7) 0.0268(3) Uani 1 1 d . .
N2 N -0.02640(12) 0.54752(19) 0.09277(8) 0.0291(4) Uani 1 1 d . .
H2A H -0.0231(17) 0.457(3) 0.0724(11) 0.037(6) Uiso 1 1 d . .
N3 N -0.13578(12) 1.0274(2) 0.03578(8) 0.0315(4) Uani 1 1 d . .
C1 C 0.41360(12) 0.7671(2) 0.05862(8) 0.0193(3) Uani 1 1 d . .
C2 C 0.49712(12) 0.7721(2) 0.01574(8) 0.0212(4) Uani 1 1 d . .
H2B H 0.5603 0.8238 0.0287 0.025 Uiso 1 1 calc R U
C3 C 0.48775(12) 0.7003(2) -0.04704(8) 0.0190(3) Uani 1 1 d . .
C4 C 0.39325(13) 0.6193(2) -0.06300(8) 0.0217(4) Uani 1 1 d . .
H4A H 0.3859 0.5664 -0.1046 0.026 Uiso 1 1 calc R U
C5 C 0.31190(13) 0.6162(2) -0.01892(8) 0.0220(4) Uani 1 1 d . .
H5A H 0.2492 0.5618 -0.0309 0.026 Uiso 1 1 calc R U
C6 C 0.31944(12) 0.69138(19) 0.04318(8) 0.0174(3) Uani 1 1 d . .
C7 C 0.23678(13) 0.69902(19) 0.09106(8) 0.0188(3) Uani 1 1 d . .
C8 C 0.06933(14) 0.5872(2) 0.12521(9) 0.0247(4) Uani 1 1 d . .
C9 C 0.05834(13) 0.7435(2) 0.16559(8) 0.0203(3) Uani 1 1 d . .
H9A H 0.0083 0.7221 0.2017 0.024 Uiso 1 1 calc R U
H9B H 0.0273 0.8289 0.1368 0.024 Uiso 1 1 calc R U
C10 C 0.15851(13) 0.8135(2) 0.19637(8) 0.0208(4) Uani 1 1 d . .
C11 C 0.24870(13) 0.7829(2) 0.14942(8) 0.0192(3) Uani 1 1 d . .
C12 C 0.34914(13) 0.8544(2) 0.16478(8) 0.0244(4) Uani 1 1 d . .
C13 C 0.66625(14) 0.7810(2) -0.07279(9) 0.0288(4) Uani 1 1 d . .
H13A H 0.7141 0.7770 -0.1103 0.043 Uiso 1 1 calc R U
H13B H 0.6553 0.8954 -0.0596 0.043 Uiso 1 1 calc R U
H13C H 0.6961 0.7195 -0.0356 0.043 Uiso 1 1 calc R U
C14 C 0.55762(15) 0.6366(3) -0.15677(9) 0.0329(4) Uani 1 1 d . .
H14A H 0.6221 0.6548 -0.1814 0.049 Uiso 1 1 calc R U
H14B H 0.5450 0.5185 -0.1526 0.049 Uiso 1 1 calc R U
H14C H 0.4992 0.6878 -0.1803 0.049 Uiso 1 1 calc R U
C15 C 0.10782(17) 0.4363(2) 0.16219(11) 0.0366(5) Uani 1 1 d . .
H15A H 0.1736 0.4620 0.1847 0.055 Uiso 1 1 calc R U
H15B H 0.0558 0.4033 0.1949 0.055 Uiso 1 1 calc R U
H15C H 0.1189 0.3464 0.1308 0.055 Uiso 1 1 calc R U
C16 C 0.14085(13) 1.0002(2) 0.20287(8) 0.0237(4) Uani 1 1 d . .
H16A H 0.0829 1.0207 0.2331 0.036 Uiso 1 1 calc R U
H16B H 0.2042 1.0520 0.2203 0.036 Uiso 1 1 calc R U
H16C H 0.1243 1.0465 0.1594 0.036 Uiso 1 1 calc R U
C17 C 0.17941(16) 0.7416(3) 0.26536(9) 0.0335(5) Uani 1 1 d . .
H17A H 0.1197 0.7639 0.2940 0.050 Uiso 1 1 calc R U
H17B H 0.1898 0.6228 0.2618 0.050 Uiso 1 1 calc R U
H17C H 0.2420 0.7924 0.2843 0.050 Uiso 1 1 calc R U
C18 C -0.07774(14) 0.6738(2) 0.05285(8) 0.0273(4) Uani 1 1 d . .
H18A H -0.1060 0.6230 0.0121 0.033 Uiso 1 1 calc R U
H18B H -0.0257 0.7571 0.0397 0.033 Uiso 1 1 calc R U
C19 C -0.16571(13) 0.7576(2) 0.08978(8) 0.0225(4) Uani 1 1 d . .
C20 C -0.22349(13) 0.6695(2) 0.13623(8) 0.0222(4) Uani 1 1 d . .
H20A H -0.2053 0.5588 0.1453 0.027 Uiso 1 1 calc R U
C21 C -0.30684(13) 0.7400(2) 0.16945(8) 0.0243(4) Uani 1 1 d . .
H21A H -0.3456 0.6762 0.2000 0.029 Uiso 1 1 calc R U
C22 C -0.33388(13) 0.9023(2) 0.15837(8) 0.0255(4) Uani 1 1 d . .
H22A H -0.3916 0.9496 0.1806 0.031 Uiso 1 1 calc R U
C23 C -0.27600(14) 0.9949(2) 0.11456(8) 0.0266(4) Uani 1 1 d . .
H23A H -0.2917 1.1075 0.1076 0.032 Uiso 1 1 calc R U
C24 C -0.19467(13) 0.9206(2) 0.08103(8) 0.0243(4) Uani 1 1 d . .

loop_
_atom_site_aniso_label
_atom_site_aniso_U_11
_atom_site_aniso_U_22
_atom_site_aniso_U_33
_atom_site_aniso_U_23
_atom_site_aniso_U_13
_atom_site_aniso_U_12
O1 0.0175(6) 0.0412(8) 0.0214(6) -0.0086(5) 0.0010(5) 0.0006(5)
O2 0.0224(6) 0.0208(6) 0.0260(6) -0.0058(5) 0.0126(5) -0.0074(5)
O3 0.0255(7) 0.0576(9) 0.0245(7) -0.0141(6) -0.0030(5) 0.0033(6)
O4 0.0440(9) 0.0556(9) 0.0210(7) 0.0067(6) 0.0037(6) -0.0107(7)
O5 0.0496(9) 0.0337(8) 0.0495(9) 0.0023(7) 0.0097(7) -0.0182(7)
N1 0.0176(7) 0.0392(9) 0.0238(7) -0.0028(7) 0.0068(6) -0.0029(6)
N2 0.0266(8) 0.0195(8) 0.0413(9) -0.0125(7) 0.0170(7) -0.0084(6)
N3 0.0292(8) 0.0397(10) 0.0257(8) 0.0068(7) 0.0011(6) -0.0084(7)
C1 0.0196(8) 0.0192(8) 0.0189(8) -0.0008(6) 0.0002(6) 0.0035(6)
C2 0.0138(8) 0.0259(9) 0.0240(8) 0.0001(7) 0.0001(6) -0.0009(6)
C3 0.0175(8) 0.0182(8) 0.0214(8) 0.0033(6) 0.0030(6) 0.0031(6)
C4 0.0228(8) 0.0207(8) 0.0216(8) -0.0038(7) 0.0047(6) -0.0008(6)
C5 0.0202(8) 0.0189(8) 0.0269(8) -0.0043(7) 0.0048(7) -0.0054(6)
C6 0.0190(8) 0.0139(7) 0.0195(8) 0.0004(6) 0.0048(6) 0.0009(6)
C7 0.0200(8) 0.0136(7) 0.0229(8) 0.0024(6) 0.0048(6) 0.0006(6)
C8 0.0262(9) 0.0180(8) 0.0301(9) 0.0006(7) 0.0174(7) -0.0018(7)
C9 0.0232(8) 0.0170(8) 0.0206(8) 0.0010(6) 0.0084(6) 0.0011(6)
C10 0.0233(8) 0.0232(8) 0.0159(8) 0.0016(6) 0.0044(6) 0.0054(7)
C11 0.0197(8) 0.0201(8) 0.0178(7) 0.0017(6) 0.0035(6) 0.0046(6)
C12 0.0227(9) 0.0310(9) 0.0194(8) -0.0018(7) 0.0007(7) 0.0070(7)
C13 0.0187(8) 0.0338(10) 0.0341(10) 0.0001(8) 0.0078(7) -0.0022(7)
C14 0.0274(10) 0.0480(12) 0.0234(9) -0.0030(8) 0.0091(7) -0.0004(8)
C15 0.0399(11) 0.0192(9) 0.0509(12) 0.0084(8) 0.0252(9) 0.0054(8)
C16 0.0238(9) 0.0244(9) 0.0229(8) -0.0057(7) 0.0042(7) 0.0024(7)
C17 0.0382(11) 0.0418(11) 0.0206(9) 0.0069(8) 0.0051(8) 0.0102(9)
C18 0.0245(9) 0.0352(10) 0.0223(8) -0.0078(7) 0.0076(7) -0.0123(8)
C19 0.0201(8) 0.0326(9) 0.0148(7) -0.0046(7) -0.0004(6) -0.0098(7)
C20 0.0203(8) 0.0275(9) 0.0189(8) -0.0012(7) 0.0021(6) -0.0070(7)
C21 0.0197(8) 0.0345(10) 0.0186(8) -0.0010(7) 0.0015(6) -0.0078(7)
C22 0.0191(8) 0.0355(10) 0.0219(8) -0.0039(7) -0.0002(7) -0.0022(7)
C23 0.0253(9) 0.0309(10) 0.0237(8) 0.0009(7) -0.0037(7) -0.0041(7)
C24 0.0229(8) 0.0335(10) 0.0165(8) 0.0020(7) -0.0023(6) -0.0126(7)

loop_
_atom_type_symbol
_atom_type_description
_atom_type_scat_dispersion_real
_atom_type_scat_dispersion_imag
_atom_type_scat_source
C C 0.0033 0.0016 'International Tables Vol C Tables 4.2.6.8 and 6.1.1.4'
H H 0.0000 0.0000 'International Tables Vol C Tables 4.2.6.8 and 6.1.1.4'
N N 0.0061 0.0033 'International Tables Vol C Tables 4.2.6.8 and 6.1.1.4'
O O 0.0106 0.0060 'International Tables Vol C Tables 4.2.6.8 and 6.1.1.4'

loop_
_geom_angle_atom_site_label_1
_geom_angle_atom_site_label_2
_geom_angle_atom_site_label_3
_geom_angle
C1 O1 C12 122.18(13)
C7 O2 C8 117.49(13)
C3 N1 C14 121.31(15)
C3 N1 C13 120.03(14)
C14 N1 C13 118.53(14)
C8 N2 C18 118.64(14)
C8 N2 H2A 112.1(16)
C18 N2 H2A 111.5(16)
O4 N3 O5 124.40(16)
O4 N3 C24 118.19(16)
O5 N3 C24 117.41(15)
O1 C1 C2 116.18(14)
O1 C1 C6 120.64(14)
C2 C1 C6 123.18(15)
C1 C2 C3 119.52(15)
C1 C2 H2B 120.2
C3 C2 H2B 120.2
N1 C3 C2 121.10(15)
N1 C3 C4 120.87(15)
C2 C3 C4 118.02(14)
C5 C4 C3 120.79(15)
C5 C4 H4A 119.6
C3 C4 H4A 119.6
C4 C5 C6 121.61(15)
C4 C5 H5A 119.2
C6 C5 H5A 119.2
C1 C6 C5 116.83(14)
C1 C6 C7 118.11(14)
C5 C6 C7 125.04(15)
O2 C7 C11 124.24(14)
O2 C7 C6 114.36(14)
C11 C7 C6 121.39(15)
N2 C8 O2 107.54(14)
N2 C8 C9 110.79(14)
O2 C8 C9 107.23(12)
N2 C8 C15 108.69(15)
O2 C8 C15 105.83(13)
C9 C8 C15 116.32(16)
C8 C9 C10 116.71(14)
C8 C9 H9A 108.1
C10 C9 H9A 108.1
C8 C9 H9B 108.1
C10 C9 H9B 108.1
H9A C9 H9B 107.3
C11 C10 C9 108.89(13)
C11 C10 C17 112.04(14)
C9 C10 C17 111.65(14)
C11 C10 C16 109.10(13)
C9 C10 C16 106.12(13)
C17 C10 C16 108.84(14)
C7 C11 C12 118.72(15)
C7 C11 C10 122.50(15)
C12 C11 C10 118.65(14)
O3 C12 O1 114.64(15)
O3 C12 C11 126.68(16)
O1 C12 C11 118.68(14)
N1 C13 H13A 109.5
N1 C13 H13B 109.5
H13A C13 H13B 109.5
N1 C13 H13C 109.5
H13A C13 H13C 109.5
H13B C13 H13C 109.5
N1 C14 H14A 109.5
N1 C14 H14B 109.5
H14A C14 H14B 109.5
N1 C14 H14C 109.5
H14A C14 H14C 109.5
H14B C14 H14C 109.5
C8 C15 H15A 109.5
C8 C15 H15B 109.5
H15A C15 H15B 109.5
C8 C15 H15C 109.5
H15A C15 H15C 109.5
H15B C15 H15C 109.5
C10 C16 H16A 109.5
C10 C16 H16B 109.5
H16A C16 H16B 109.5
C10 C16 H16C 109.5
H16A C16 H16C 109.5
H16B C16 H16C 109.5
C10 C17 H17A 109.5
C10 C17 H17B 109.5
H17A C17 H17B 109.5
C10 C17 H17C 109.5
H17A C17 H17C 109.5
H17B C17 H17C 109.5
N2 C18 C19 112.22(14)
N2 C18 H18A 109.2
C19 C18 H18A 109.2
N2 C18 H18B 109.2
C19 C18 H18B 109.2
H18A C18 H18B 107.9
C24 C19 C20 115.68(16)
C24 C19 C18 124.45(15)
C20 C19 C18 119.87(16)
C21 C20 C19 121.69(17)
C21 C20 H20A 119.2
C19 C20 H20A 119.2
C22 C21 C20 120.56(16)
C22 C21 H21A 119.7
C20 C21 H21A 119.7
C21 C22 C23 119.30(17)
C21 C22 H22A 120.3
C23 C22 H22A 120.3
C24 C23 C22 118.92(17)
C24 C23 H23A 120.5
C22 C23 H23A 120.5
C19 C24 C23 123.78(16)
C19 C24 N3 120.34(16)
C23 C24 N3 115.84(17)

loop_
_geom_bond_atom_site_label_1
_geom_bond_atom_site_label_2
_geom_bond_distance
O1 C1 1.3722(19)
O1 C12 1.386(2)
O2 C7 1.350(2)
O2 C8 1.5003(19)
O3 C12 1.219(2)
O4 N3 1.226(2)
O5 N3 1.228(2)
N1 C3 1.370(2)
N1 C14 1.446(2)
N1 C13 1.449(2)
N2 C8 1.427(2)
N2 C18 1.463(3)
N2 H2A 0.84(2)
N3 C24 1.475(2)
C1 C2 1.384(2)
C1 C6 1.391(2)
C2 C3 1.404(2)
C2 H2B 0.9500
C3 C4 1.417(2)
C4 C5 1.377(2)
C4 H4A 0.9500
C5 C6 1.401(2)
C5 H5A 0.9500
C6 C7 1.442(2)
C7 C11 1.373(2)
C8 C9 1.521(2)
C8 C15 1.520(3)
C9 C10 1.536(2)
C9 H9A 0.9900
C9 H9B 0.9900
C10 C11 1.522(2)
C10 C17 1.537(2)
C10 C16 1.544(2)
C11 C12 1.447(2)
C13 H13A 0.9800
C13 H13B 0.9800
C13 H13C 0.9800
C14 H14A 0.9800
C14 H14B 0.9800
C14 H14C 0.9800
C15 H15A 0.9800
C15 H15B 0.9800
C15 H15C 0.9800
C16 H16A 0.9800
C16 H16B 0.9800
C16 H16C 0.9800
C17 H17A 0.9800
C17 H17B 0.9800
C17 H17C 0.9800
C18 C19 1.520(2)
C18 H18A 0.9900
C18 H18B 0.9900
C19 C24 1.390(3)
C19 C20 1.399(2)
C20 C21 1.391(2)
C20 H20A 0.9500
C21 C22 1.386(3)
C21 H21A 0.9500
C22 C23 1.384(2)
C22 H22A 0.9500
C23 C24 1.387(3)
C23 H23A 0.9500
